data_4116852
loop_
_publ_author_name
'Hye Jin Choi'
'Myunghyun Paik Suh'

_publ_section_title
;
 Self-Assembly of Molecular Brick Wall and Molecular Honeycomb from
 Nickel(II) Macrocycle and 1,3,5-Benzenetricarboxylate: Guest-Dependent
 Host Structures
;
_journal_name_full 'Journal of the American Chemical Society'
_journal_page_first 10622
_journal_page_last 10628
_journal_paper_doi 10.1021/ja980504l
_journal_volume 120
_journal_year 1998
_chemical_formula_sum 'C27 H66 N9 Ni1.5 O18'
_chemical_formula_weight 892.95
_chemical_name_systematic
; 
 ? 
;
_space_group_IT_number 2
_symmetry_cell_setting triclinic
_symmetry_space_group_name_Hall '-P 1'
_symmetry_space_group_name_H-M 'P -1'
_atom_sites_solution_hydrogens geom
_atom_sites_solution_primary direct
_atom_sites_solution_secondary difmap
_audit_creation_method SHELXL
_cell_angle_alpha 93.210(10)
_cell_angle_beta 93.250(10)
_cell_angle_gamma 103.230(10)
_cell_formula_units_Z 2
_cell_length_a 9.7920(10)
_cell_length_b 15.474(3)
_cell_length_c 16.846(3)
_cell_measurement_temperature 293(2)
_cell_volume 2474.5(7)
_computing_structure_refinement 'SHELXL-93 (Sheldrick, 1993)'
_computing_structure_solution 'SHELXS-86 (Sheldrick, 1990)'
_diffrn_ambient_temperature 293(2)
_diffrn_radiation_monochromator graphite
_diffrn_radiation_source 'fine-focus sealed tube'
_diffrn_radiation_type MoK\a
_diffrn_radiation_wavelength 0.71073
_diffrn_reflns_av_R_equivalents 0.0191
_diffrn_reflns_av_sigmaI/netI 0.1265
_diffrn_reflns_limit_h_max 11
_diffrn_reflns_limit_h_min -1
_diffrn_reflns_limit_k_max 17
_diffrn_reflns_limit_k_min -18
_diffrn_reflns_limit_l_max 19
_diffrn_reflns_limit_l_min -20
_diffrn_reflns_number 9373
_diffrn_reflns_theta_max 25.01
_diffrn_reflns_theta_min 1.75
_exptl_absorpt_coefficient_mu 0.644
_exptl_crystal_density_diffrn 1.198
_exptl_crystal_F_000 954
_refine_diff_density_max 1.660
_refine_diff_density_min -0.655
_refine_diff_density_rms 0.100
_refine_ls_extinction_coef 0.0000(10)
_refine_ls_extinction_expression Fc^*^=kFc[1+0.001xFc^2^\l^3^/sin(2\q)]^-1/4^
_refine_ls_extinction_method SHELXL
_refine_ls_goodness_of_fit_all 0.909
_refine_ls_goodness_of_fit_obs 1.120
_refine_ls_matrix_type full
_refine_ls_number_parameters 509
_refine_ls_number_reflns 8490
_refine_ls_number_restraints 8
_refine_ls_restrained_S_all 1.223
_refine_ls_restrained_S_obs 1.123
_refine_ls_R_factor_all 0.1514
_refine_ls_R_factor_obs 0.0782
_refine_ls_shift/esd_max 1.137
_refine_ls_shift/esd_mean 0.045
_refine_ls_structure_factor_coef Fsqd
_refine_ls_weighting_details 'w=1/[\s^2^(Fo^2^)+(0.1309P)^2^+0.0000P] where P=(Fo^2^+2Fc^2^)/3'
_refine_ls_weighting_scheme calc
_refine_ls_wR_factor_all 0.2782
_refine_ls_wR_factor_obs 0.1887
_reflns_number_observed 4609
_reflns_number_total 8690
_reflns_observed_criterion >2sigma(I)
_cod_data_source_file ja980504l_bis_1.cif
_cod_data_source_block '[Ni(C12N6H30O2)]3[C6H3(COO)3]2.18H20,brick'
_cod_depositor_comments
;
The following automatic conversions were performed:

'_refine_ls_weighting_scheme' value 'calc
w=1/[\s^2^(Fo^2^)+(0.1309P)^2^+0.0000P] where P=(Fo^2^+2Fc^2^)/3' was
changed to 'calc'. New tag '_refine_ls_weighting_details' was
created. The value of the new tag was set to
'w=1/[\s^2^(Fo^2^)+(0.1309P)^2^+0.0000P] where P=(Fo^2^+2Fc^2^)/3'.

Automatic conversion script
Id: cif_fix_values 3143 2015-03-26 13:38:13Z robertas 
;
_cod_original_formula_sum 'C27 H66 N9 Ni1.50 O18'
_cod_database_code 4116852

loop_
_symmetry_equiv_pos_as_xyz
'x, y, z'
'-x, -y, -z'

loop_
_atom_site_aniso_label
_atom_site_aniso_U_11
_atom_site_aniso_U_22
_atom_site_aniso_U_33
_atom_site_aniso_U_23
_atom_site_aniso_U_13
_atom_site_aniso_U_12
Ni1 0.0302(6) 0.0242(5) 0.0254(5) -0.0001(4) 0.0071(4) 0.0026(4)
N1A 0.039(3) 0.027(2) 0.028(2) 0.005(2) 0.014(2) 0.004(2)
N2A 0.035(3) 0.035(3) 0.032(3) 0.001(2) 0.009(2) 0.001(2)
N3A 0.040(3) 0.044(3) 0.041(3) 0.008(2) 0.017(2) 0.014(2)
C1A 0.049(4) 0.027(3) 0.047(4) 0.006(3) 0.017(3) 0.010(3)
C2A 0.041(4) 0.031(3) 0.043(4) -0.010(3) 0.009(3) -0.008(3)
C3A 0.035(3) 0.042(4) 0.031(3) -0.007(3) 0.001(3) 0.003(3)
C4A 0.040(3) 0.044(4) 0.036(3) 0.007(3) 0.007(3) 0.015(3)
C5A 0.036(3) 0.048(4) 0.043(4) 0.001(3) 0.007(3) 0.015(3)
C6A 0.042(4) 0.054(4) 0.055(4) 0.000(3) 0.004(3) 0.014(3)
O11A 0.042(3) 0.057(3) 0.070(3) 0.005(3) 0.017(2) 0.006(2)
Ni2 0.0435(7) 0.0289(6) 0.0218(5) -0.0039(4) 0.0105(5) 0.0043(5)
N1B 0.051(3) 0.030(3) 0.035(3) -0.003(2) 0.019(2) 0.002(2)
N2B 0.042(3) 0.046(3) 0.028(3) -0.001(2) 0.009(2) 0.010(2)
N3B 0.060(4) 0.050(3) 0.036(3) 0.007(3) 0.013(3) 0.018(3)
C1B 0.048(4) 0.047(4) 0.051(4) 0.003(3) 0.013(3) 0.000(3)
C2B 0.065(5) 0.038(3) 0.031(3) 0.002(3) 0.025(3) 0.007(3)
C3B 0.060(4) 0.062(4) 0.023(3) 0.002(3) -0.003(3) 0.021(4)
C4B 0.041(4) 0.057(4) 0.048(4) -0.011(3) -0.002(3) 0.000(3)
C5B 0.093(6) 0.062(5) 0.059(5) 0.022(4) 0.016(4) 0.035(5)
C6B 0.232(16) 0.099(9) 0.201(15) 0.065(10) 0.123(13) 0.103(11)
O1B 0.240(13) 0.116(8) 0.321(17) 0.061(10) 0.094(15) 0.099(9)
Ni3 0.0598(8) 0.0221(6) 0.0288(6) -0.0042(4) 0.0113(5) -0.0017(5)
N1C 0.083(4) 0.027(3) 0.030(3) -0.006(2) 0.015(3) -0.002(3)
N2C 0.069(4) 0.032(3) 0.049(3) -0.011(2) 0.009(3) 0.005(3)
N3C 0.094(5) 0.040(3) 0.047(4) 0.004(3) 0.000(3) 0.017(3)
C1C 0.100(7) 0.031(4) 0.041(4) 0.008(3) 0.017(4) 0.008(4)
C2C 0.075(5) 0.036(4) 0.063(5) 0.003(3) 0.032(4) -0.010(4)
C3C 0.056(5) 0.050(4) 0.068(5) -0.002(4) 0.027(4) -0.004(3)
C4C 0.082(6) 0.044(4) 0.061(5) 0.000(4) 0.002(4) 0.006(4)
C5C 0.137(9) 0.070(6) 0.063(6) -0.005(5) -0.029(6) 0.018(6)
C6C 0.261(20) 0.258(21) 0.116(12) -0.009(13) -0.151(13) 0.032(17)
O1C 0.472(44) 0.417(37) 0.377(36) 0.009(28) -0.084(35) 0.215(31)
O1 0.038(2) 0.030(2) 0.031(2) 0.001(2) 0.017(2) 0.003(2)
O2 0.068(3) 0.025(2) 0.051(3) 0.002(2) 0.028(2) 0.008(2)
O3 0.062(3) 0.028(2) 0.032(2) -0.005(2) 0.022(2) 0.005(2)
O4 0.142(5) 0.034(3) 0.048(3) 0.005(2) 0.058(3) 0.013(3)
O5 0.078(3) 0.025(2) 0.032(2) -0.010(2) 0.015(2) -0.008(2)
O6 0.143(5) 0.030(2) 0.035(3) -0.005(2) 0.023(3) -0.009(3)
C7 0.028(3) 0.033(3) 0.025(3) -0.001(2) 0.008(2) 0.008(2)
C8 0.058(4) 0.030(3) 0.030(3) -0.003(3) 0.018(3) 0.009(3)
C9 0.071(5) 0.026(3) 0.027(3) -0.001(3) 0.010(3) 0.000(3)
C10 0.028(3) 0.028(3) 0.028(3) -0.003(2) 0.008(2) 0.004(2)
C11 0.043(3) 0.022(3) 0.029(3) -0.004(2) 0.014(3) 0.005(2)
C12 0.042(3) 0.028(3) 0.027(3) -0.005(2) 0.011(3) 0.001(3)
C13 0.050(4) 0.030(3) 0.028(3) 0.003(2) 0.014(3) 0.003(3)
C14 0.046(4) 0.028(3) 0.028(3) -0.005(2) 0.011(3) 0.003(3)
C15 0.034(3) 0.036(3) 0.015(3) -0.005(2) 0.007(2) 0.002(2)
OW1 0.168(9) 0.197(10) 0.096(6) -0.031(6) -0.007(6) -0.025(7)
OW2 0.661(35) 0.125(9) 0.095(7) 0.000(6) -0.047(13) 0.146(14)
OW3 0.121(7) 0.202(11) 0.237(13) 0.104(10) -0.044(8) -0.002(7)
OW4 0.086(5) 0.152(7) 0.165(8) 0.027(6) 0.035(5) 0.046(5)
OW5 0.110(5) 0.204(8) 0.043(3) 0.022(4) 0.018(3) 0.082(5)
OW6 0.415(24) 0.217(14) 0.136(10) -0.020(10) -0.033(13) 0.105(15)
OW7 0.183(12) 0.217(15) 0.398(25) -0.139(16) 0.033(14) 0.025(10)
OW8 0.870(53) 0.219(15) 0.097(8) -0.002(9) 0.034(16) 0.270(25)
OW9 0.303(19) 0.197(13) 0.330(22) -0.006(14) -0.117(18) 0.099(13)

loop_
_atom_site_label
_atom_site_type_symbol
_atom_site_fract_x
_atom_site_fract_y
_atom_site_fract_z
_atom_site_U_iso_or_equiv
_atom_site_thermal_displace_type
_atom_site_occupancy
_atom_site_calc_flag
_atom_site_refinement_flags
Ni1 Ni 0.0000 0.0000 0.0000 0.0271(3) Uani 1 d S
N1A N -0.0089(5) 0.1215(3) 0.0528(3) 0.0312(11) Uani 1 d .
H1A H -0.0730(5) 0.1115(3) 0.0902(3) 0.037 Uiso 1 calc R
N2A N 0.1794(5) 0.0114(3) 0.0731(3) 0.0347(12) Uani 1 d .
H2A H 0.2542(5) 0.0307(3) 0.0438(3) 0.042 Uiso 1 calc R
N3A N 0.1881(5) -0.1444(3) 0.0442(3) 0.0404(12) Uani 1 d .
C1A C -0.0538(7) 0.1814(4) -0.0034(4) 0.0400(15) Uani 1 d .
H1A H -0.0570(7) 0.2367(4) 0.0257(4) 0.048 Uiso 1 calc R
H1B H 0.0157(7) 0.1952(4) -0.0424(4) 0.048 Uiso 1 calc R
C2A C 0.1302(6) 0.1576(4) 0.0948(4) 0.041(2) Uani 1 d .
H2A1 H 0.1247(6) 0.2043(4) 0.1345(4) 0.049 Uiso 1 calc R
H2A2 H 0.1973(6) 0.1828(4) 0.0573(4) 0.049 Uiso 1 calc R
C3A C 0.1778(6) 0.0832(4) 0.1346(3) 0.0374(14) Uani 1 d .
H3A1 H 0.2711(6) 0.1053(4) 0.1608(3) 0.045 Uiso 1 calc R
H3A2 H 0.1140(6) 0.0604(4) 0.1746(3) 0.045 Uiso 1 calc R
C4A C 0.1949(7) -0.0723(4) 0.1057(4) 0.0386(14) Uani 1 d .
H4A H 0.2845(7) -0.0617(4) 0.1367(4) 0.046 Uiso 1 calc R
H4B H 0.1212(7) -0.0910(4) 0.1414(4) 0.046 Uiso 1 calc R
C5A C 0.3031(6) -0.1291(4) -0.0084(4) 0.0416(15) Uani 1 d .
H5A H 0.3076(6) -0.0725(4) -0.0314(4) 0.050 Uiso 1 calc R
H5B H 0.2816(6) -0.1751(4) -0.0518(4) 0.050 Uiso 1 calc R
C6A C 0.4442(7) -0.1282(5) 0.0301(4) 0.050(2) Uani 1 d .
H6A H 0.4697(7) -0.0799(5) 0.0713(4) 0.060 Uiso 1 calc R
H6B H 0.4400(7) -0.1836(5) 0.0553(4) 0.060 Uiso 1 calc R
O11A O 0.5487(5) -0.1177(3) -0.0259(3) 0.0568(13) Uani 1 d .
H11A H 0.5856(67) -0.0647(6) -0.0274(40) 0.085 Uiso 1 calc R
Ni2 Ni -0.5000 0.0000 0.5000 0.0319(3) Uani 1 d S
N1B N -0.3821(5) 0.1145(3) 0.4610(3) 0.0399(13) Uani 1 d .
H1B H -0.4095(5) 0.1609(3) 0.4857(3) 0.048 Uiso 1 calc R
N2B N -0.6702(5) -0.0014(3) 0.4227(3) 0.0385(12) Uani 1 d .
H2B H -0.7180(5) 0.0371(3) 0.4442(3) 0.046 Uiso 1 calc R
N3B N -0.5424(6) 0.1136(4) 0.3414(3) 0.0472(14) Uani 1 d .
C1B C -0.2365(7) 0.1190(5) 0.4913(4) 0.050(2) Uani 1 d .
H1B1 H -0.1796(7) 0.1790(5) 0.4902(4) 0.060 Uiso 1 calc R
H1B2 H -0.1956(7) 0.0792(5) 0.4587(4) 0.060 Uiso 1 calc R
C2B C -0.4005(7) 0.1225(4) 0.3732(4) 0.045(2) Uani 1 d .
H2C H -0.3453(7) 0.1800(4) 0.3609(4) 0.054 Uiso 1 calc R
H2D H -0.3623(7) 0.0773(4) 0.3459(4) 0.054 Uiso 1 calc R
C3B C -0.6342(8) 0.0264(5) 0.3424(4) 0.047(2) Uani 1 d .
H3C H -0.5897(8) -0.0168(5) 0.3170(4) 0.057 Uiso 1 calc R
H3D H -0.7206(8) 0.0252(5) 0.3107(4) 0.057 Uiso 1 calc R
C4B C -0.7583(7) -0.0913(5) 0.4240(4) 0.051(2) Uani 1 d .
H4B1 H -0.7202(7) -0.1326(5) 0.3914(4) 0.062 Uiso 1 calc R
H4B2 H -0.8526(7) -0.0929(5) 0.4020(4) 0.062 Uiso 1 calc R
C5B C -0.6066(10) 0.1859(5) 0.3665(5) 0.068(2) Uani 1 d .
H5C H -0.5909(10) 0.1969(5) 0.4239(5) 0.081 Uiso 1 calc R
H5D H -0.7074(10) 0.1671(5) 0.3539(5) 0.081 Uiso 1 calc R
C6B C -0.5531(18) 0.2690(8) 0.3296(10) 0.160(7) Uani 1 d .
H6C H -0.4536(18) 0.2904(8) 0.3449(10) 0.192 Uiso 1 calc R
H6D H -0.5642(18) 0.2580(8) 0.2721(10) 0.192 Uiso 1 calc R
O1B O -0.6242(15) 0.3340(7) 0.3526(12) 0.212(6) Uani 1 d .
H11B H -0.7092(14) 0.3131(70) 0.3467(198) 0.318 Uiso 1 calc R
Ni3 Ni -0.5000 -0.5000 0.0000 0.0386(3) Uani 1 d S
N1C N -0.5644(7) -0.5845(3) 0.0879(3) 0.0491(15) Uani 1 d .
H1C H -0.5359(7) -0.5538(3) 0.1359(3) 0.059 Uiso 1 calc R
N2C N -0.7029(6) -0.4845(3) -0.0090(3) 0.0514(15) Uani 1 d .
H2C H -0.7484(6) -0.5204(3) -0.0516(3) 0.062 Uiso 1 calc R
N3C N -0.6446(8) -0.3559(4) -0.0908(4) 0.061(2) Uani 1 d .
C1C C -0.5048(9) -0.6646(4) 0.0854(4) 0.058(2) Uani 1 d .
H1E H -0.5381(9) -0.7002(4) 0.1290(4) 0.069 Uiso 1 calc R
H1F H -0.5392(9) -0.7002(4) 0.0360(4) 0.069 Uiso 1 calc R
C2C C -0.7208(8) -0.6034(5) 0.0786(5) 0.061(2) Uani 1 d .
H2C1 H -0.7596(8) -0.6267(5) 0.1268(5) 0.073 Uiso 1 calc R
H2C2 H -0.7553(8) -0.6479(5) 0.0348(5) 0.073 Uiso 1 calc R
C3C C -0.7681(8) -0.5194(5) 0.0623(5) 0.060(2) Uani 1 d .
H3C1 H -0.8697(8) -0.5323(5) 0.0537(5) 0.072 Uiso 1 calc R
H3C2 H -0.7395(8) -0.4759(5) 0.1073(5) 0.072 Uiso 1 calc R
C4C C -0.7135(9) -0.3911(5) -0.0234(5) 0.064(2) Uani 1 d .
H4E H -0.8121(9) -0.3901(5) -0.0305(5) 0.077 Uiso 1 calc R
H4F H -0.6734(9) -0.3526(5) 0.0236(5) 0.077 Uiso 1 calc R
C5C C -0.7154(12) -0.3907(6) -0.1700(6) 0.093(3) Uani 1 d DU
H5E H -0.7654(12) -0.4523(6) -0.1682(6) 0.112 Uiso 1 calc R
H5F H -0.6465(12) -0.3877(6) -0.2096(6) 0.112 Uiso 1 calc R
C6C C -0.8216(21) -0.3319(13) -0.1925(10) 0.224(10) Uani 1 d DU
H6C1 H -0.8976(21) -0.3396(13) -0.1571(10) 0.268 Uiso 1 calc R
H6C2 H -0.7744(21) -0.2693(13) -0.1905(10) 0.268 Uiso 1 calc R
O1C O -0.8695(47) -0.3637(23) -0.2680(15) 0.409(17) Uani 1 d D
H1C1 H -0.8397(737) -0.4078(336) -0.2797(180) 0.614 Uiso 1 calc R
O1 O -0.1287(4) -0.0715(2) 0.0852(2) 0.0334(9) Uani 1 d .
O2 O -0.1906(5) 0.0283(3) 0.1684(3) 0.0476(11) Uani 1 d .
O3 O -0.4140(5) -0.0723(3) 0.4111(2) 0.0410(10) Uani 1 d .
O4 O -0.4945(7) -0.2161(3) 0.4253(3) 0.074(2) Uani 1 d .
O5 O -0.4324(5) -0.3859(3) 0.0837(2) 0.0479(12) Uani 1 d .
O6 O -0.4769(7) -0.4348(3) 0.2026(3) 0.074(2) Uani 1 d .
C7 C -0.1918(6) -0.0507(4) 0.1436(3) 0.0284(12) Uani 1 d .
C8 C -0.4368(7) -0.1534(4) 0.3875(3) 0.0389(15) Uani 1 d .
C9 C -0.4379(7) -0.3751(4) 0.1579(3) 0.043(2) Uani 1 d .
C10 C -0.2770(6) -0.1249(3) 0.1870(3) 0.0286(12) Uani 1 d .
C11 C -0.3156(6) -0.1068(4) 0.2637(3) 0.0316(13) Uani 1 d .
H11 H -0.2911(6) -0.0488(4) 0.2867(3) 0.038 Uiso 1 calc R
C12 C -0.3902(6) -0.1746(4) 0.3061(3) 0.0334(13) Uani 1 d .
C13 C -0.4258(6) -0.2616(4) 0.2715(3) 0.0365(14) Uani 1 d .
H13 H -0.4731(6) -0.3075(4) 0.3002(3) 0.044 Uiso 1 calc R
C14 C -0.3910(6) -0.2801(4) 0.1943(3) 0.0347(13) Uani 1 d .
C15 C -0.3161(6) -0.2122(4) 0.1535(3) 0.0293(12) Uani 1 d .
H15 H -0.2911(6) -0.2250(4) 0.1024(3) 0.035 Uiso 1 calc R
OW1 O 0.9736(11) 0.1083(8) 0.3080(5) 0.167(4) Uani 1 d .
OW2 O 0.0765(25) 0.6998(8) 0.2105(6) 0.288(11) Uani 1 d .
OW3 O -0.0477(10) 0.6080(8) 0.1201(8) 0.192(5) Uani 1 d .
OW4 O 0.0784(8) 0.0730(6) 0.4594(6) 0.130(3) Uani 1 d .
OW5 O 0.5536(8) 0.0898(6) 0.1777(3) 0.111(3) Uani 1 d .
OW6 O 0.5995(21) 0.6423(10) 0.4677(8) 0.254(8) Uani 1 d .
OW7 O 0.8842(15) 0.7578(10) 0.4717(12) 0.275(9) Uani 1 d .
OW8 O 0.5744(34) 0.5090(11) 0.3444(7) 0.373(17) Uani 1 d .
OW9 O 0.0804(20) 0.2797(10) 0.2931(12) 0.277(9) Uani 1 d .

loop_
_atom_type_symbol
_atom_type_description
_atom_type_scat_dispersion_real
_atom_type_scat_dispersion_imag
_atom_type_scat_source
C C 0.0033 0.0016 'International Tables Vol C Tables 4.2.6.8 and 6.1.1.4'
H H 0.0000 0.0000 'International Tables Vol C Tables 4.2.6.8 and 6.1.1.4'
N N 0.0061 0.0033 'International Tables Vol C Tables 4.2.6.8 and 6.1.1.4'
O O 0.0106 0.0060 'International Tables Vol C Tables 4.2.6.8 and 6.1.1.4'
Ni Ni 0.3393 1.1124 'International Tables Vol C Tables 4.2.6.8 and 6.1.1.4'

loop_
_geom_angle_atom_site_label_1
_geom_angle_atom_site_label_2
_geom_angle_atom_site_label_3
_geom_angle
_geom_angle_site_symmetry_1
_geom_angle_site_symmetry_3
N2A Ni1 N2A 180.0 2 .
N2A Ni1 N1A 94.1(2) 2 .
N2A Ni1 N1A 85.9(2) . .
N2A Ni1 N1A 85.9(2) 2 2
N2A Ni1 N1A 94.1(2) . 2
N1A Ni1 N1A 180.0 . 2
N2A Ni1 O1 88.2(2) 2 .
N2A Ni1 O1 91.8(2) . .
N1A Ni1 O1 92.6(2) . .
N1A Ni1 O1 87.4(2) 2 .
N2A Ni1 O1 91.8(2) 2 2
N2A Ni1 O1 88.2(2) . 2
N1A Ni1 O1 87.4(2) . 2
N1A Ni1 O1 92.6(2) 2 2
O1 Ni1 O1 180.0 . 2
C2A N1A C1A 114.5(5) . .
C2A N1A Ni1 105.7(3) . .
C1A N1A Ni1 113.6(3) . .
C2A N1A H1A 107.6(3) . .
C1A N1A H1A 107.6(3) . .
Ni1 N1A H1A 107.59(12) . .
C4A N2A C3A 113.9(4) . .
C4A N2A Ni1 114.4(4) . .
C3A N2A Ni1 105.5(3) . .
C4A N2A H2A 107.6(3) . .
C3A N2A H2A 107.6(3) . .
Ni1 N2A H2A 107.57(13) . .
C1A N3A C5A 113.5(5) 2 .
C1A N3A C4A 116.6(5) 2 .
C5A N3A C4A 114.7(5) . .
N3A C1A N1A 113.4(5) 2 .
N3A C1A H1A 108.9(3) 2 .
N1A C1A H1A 108.9(3) . .
N3A C1A H1B 108.9(3) 2 .
N1A C1A H1B 108.9(3) . .
H1A C1A H1B 107.7 . .
N1A C2A C3A 108.9(5) . .
N1A C2A H2A1 109.9(3) . .
C3A C2A H2A1 109.9(3) . .
N1A C2A H2A2 109.9(3) . .
C3A C2A H2A2 109.9(3) . .
H2A1 C2A H2A2 108.3 . .
N2A C3A C2A 108.6(5) . .
N2A C3A H3A1 110.0(3) . .
C2A C3A H3A1 110.0(3) . .
N2A C3A H3A2 110.0(3) . .
C2A C3A H3A2 110.0(3) . .
H3A1 C3A H3A2 108.3 . .
N3A C4A N2A 113.4(5) . .
N3A C4A H4A 108.9(3) . .
N2A C4A H4A 108.9(3) . .
N3A C4A H4B 108.9(3) . .
N2A C4A H4B 108.9(3) . .
H4A C4A H4B 107.7 . .
N3A C5A C6A 115.3(5) . .
N3A C5A H5A 108.5(3) . .
C6A C5A H5A 108.5(4) . .
N3A C5A H5B 108.4(3) . .
C6A C5A H5B 108.5(4) . .
H5A C5A H5B 107.5 . .
O11A C6A C5A 111.7(6) . .
O11A C6A H6A 109.3(3) . .
C5A C6A H6A 109.3(4) . .
O11A C6A H6B 109.3(4) . .
C5A C6A H6B 109.3(4) . .
H6A C6A H6B 107.9 . .
C6A O11A H11A 109.5(4) . .
N1B Ni2 N1B 180.0 2_456 .
N1B Ni2 N2B 93.7(2) 2_456 2_456
N1B Ni2 N2B 86.3(2) . 2_456
N1B Ni2 N2B 86.3(2) 2_456 .
N1B Ni2 N2B 93.7(2) . .
N2B Ni2 N2B 180.0 2_456 .
N1B Ni2 O3 92.2(2) 2_456 .
N1B Ni2 O3 87.8(2) . .
N2B Ni2 O3 89.8(2) 2_456 .
N2B Ni2 O3 90.2(2) . .
N1B Ni2 O3 87.8(2) 2_456 2_456
N1B Ni2 O3 92.2(2) . 2_456
N2B Ni2 O3 90.2(2) 2_456 2_456
N2B Ni2 O3 89.8(2) . 2_456
O3 Ni2 O3 180.0 . 2_456
C1B N1B C2B 114.6(5) . .
C1B N1B Ni2 105.6(4) . .
C2B N1B Ni2 114.4(4) . .
C1B N1B H1B 107.3(3) . .
C2B N1B H1B 107.3(3) . .
Ni2 N1B H1B 107.30(14) . .
C4B N2B C3B 114.8(5) . .
C4B N2B Ni2 104.3(4) . .
C3B N2B Ni2 114.5(4) . .
C4B N2B H2B 107.6(3) . .
C3B N2B H2B 107.6(3) . .
Ni2 N2B H2B 107.63(14) . .
C2B N3B C3B 115.9(5) . .
C2B N3B C5B 114.9(6) . .
C3B N3B C5B 113.8(6) . .
N1B C1B C4B 107.2(5) . 2_456
N1B C1B H1B1 110.3(3) . .
C4B C1B H1B1 110.3(4) 2_456 .
N1B C1B H1B2 110.3(3) . .
C4B C1B H1B2 110.2(4) 2_456 .
H1B1 C1B H1B2 108.5 . .
N3B C2B N1B 115.6(5) . .
N3B C2B H2C 108.4(3) . .
N1B C2B H2C 108.4(3) . .
N3B C2B H2D 108.4(3) . .
N1B C2B H2D 108.4(3) . .
H2C C2B H2D 107.4 . .
N3B C3B N2B 114.7(5) . .
N3B C3B H3C 108.6(4) . .
N2B C3B H3C 108.6(3) . .
N3B C3B H3D 108.6(4) . .
N2B C3B H3D 108.6(3) . .
H3C C3B H3D 107.6 . .
N2B C4B C1B 109.9(5) . 2_456
N2B C4B H4B1 109.7(3) . .
C1B C4B H4B1 109.7(4) 2_456 .
N2B C4B H4B2 109.7(4) . .
C1B C4B H4B2 109.7(4) 2_456 .
H4B1 C4B H4B2 108.2 . .
N3B C5B C6B 114.1(8) . .
N3B C5B H5C 108.7(4) . .
C6B C5B H5C 108.7(8) . .
N3B C5B H5D 108.7(4) . .
C6B C5B H5D 108.7(8) . .
H5C C5B H5D 107.6 . .
O1B C6B C5B 111.4(11) . .
O1B C6B H6C 109.3(10) . .
C5B C6B H6C 109.4(8) . .
O1B C6B H6D 109.4(11) . .
C5B C6B H6D 109.3(8) . .
H6C C6B H6D 108.0 . .
C6B O1B H11B 109.5(10) . .
N2C Ni3 N2C 180.0 2_445 .
N2C Ni3 N1C 93.9(2) 2_445 .
N2C Ni3 N1C 86.1(2) . .
N2C Ni3 N1C 86.1(2) 2_445 2_445
N2C Ni3 N1C 93.9(2) . 2_445
N1C Ni3 N1C 180.0 . 2_445
N2C Ni3 O5 87.7(2) 2_445 .
N2C Ni3 O5 92.3(2) . .
N1C Ni3 O5 93.0(2) . .
N1C Ni3 O5 87.0(2) 2_445 .
N2C Ni3 O5 92.3(2) 2_445 2_445
N2C Ni3 O5 87.7(2) . 2_445
N1C Ni3 O5 87.0(2) . 2_445
N1C Ni3 O5 93.0(2) 2_445 2_445
O5 Ni3 O5 180.0 . 2_445
C1C N1C C2C 114.9(5) . .
C1C N1C Ni3 113.8(4) . .
C2C N1C Ni3 104.1(4) . .
C1C N1C H1C 107.9(4) . .
C2C N1C H1C 107.9(3) . .
Ni3 N1C H1C 107.90(14) . .
C3C N2C C4C 114.5(6) . .
C3C N2C Ni3 106.5(5) . .
C4C N2C Ni3 113.6(5) . .
C3C N2C H2C 107.3(4) . .
C4C N2C H2C 107.3(4) . .
Ni3 N2C H2C 107.26(15) . .
C1C N3C C4C 117.4(6) 2_445 .
C1C N3C C5C 116.4(7) 2_445 .
C4C N3C C5C 116.3(7) . .
N3C C1C N1C 113.3(6) 2_445 .
N3C C1C H1E 108.9(4) 2_445 .
N1C C1C H1E 108.9(3) . .
N3C C1C H1F 108.9(4) 2_445 .
N1C C1C H1F 108.9(4) . .
H1E C1C H1F 107.7 . .
N1C C2C C3C 110.2(5) . .
N1C C2C H2C1 109.6(4) . .
C3C C2C H2C1 109.6(4) . .
N1C C2C H2C2 109.6(3) . .
C3C C2C H2C2 109.6(4) . .
H2C1 C2C H2C2 108.1 . .
N2C C3C C2C 107.8(6) . .
N2C C3C H3C1 110.2(4) . .
C2C C3C H3C1 110.1(4) . .
N2C C3C H3C2 110.1(4) . .
C2C C3C H3C2 110.1(4) . .
H3C1 C3C H3C2 108.4 . .
N3C C4C N2C 114.4(6) . .
N3C C4C H4E 108.7(5) . .
N2C C4C H4E 108.7(4) . .
N3C C4C H4F 108.7(4) . .
N2C C4C H4F 108.6(4) . .
H4E C4C H4F 107.6 . .
N3C C5C C6C 107.8(8) . .
N3C C5C H5E 110.1(5) . .
C6C C5C H5E 109.9(9) . .
N3C C5C H5F 110.2(6) . .
C6C C5C H5F 110.3(9) . .
H5E C5C H5F 108.5 . .
O1C C6C C5C 102.7(16) . .
O1C C6C H6C1 111.7(23) . .
C5C C6C H6C1 111.3(10) . .
O1C C6C H6C2 111.0(21) . .
C5C C6C H6C2 110.9(9) . .
H6C1 C6C H6C2 109.1 . .
C6C O1C H1C1 110.0(13) . .
C7 O1 Ni1 135.5(4) . .
C8 O3 Ni2 133.7(4) . .
C9 O5 Ni3 132.9(4) . .
O1 C7 O2 124.8(5) . .
O1 C7 C10 117.9(5) . .
O2 C7 C10 117.3(5) . .
O4 C8 O3 125.2(5) . .
O4 C8 C12 118.0(5) . .
O3 C8 C12 116.7(5) . .
O6 C9 O5 125.4(5) . .
O6 C9 C14 118.1(5) . .
O5 C9 C14 116.5(5) . .
C15 C10 C11 118.5(5) . .
C15 C10 C7 121.8(5) . .
C11 C10 C7 119.6(5) . .
C12 C11 C10 120.8(5) . .
C12 C11 H11 119.6(3) . .
C10 C11 H11 119.6(3) . .
C11 C12 C13 119.3(5) . .
C11 C12 C8 120.2(5) . .
C13 C12 C8 120.4(5) . .
C14 C13 C12 120.4(5) . .
C14 C13 H13 119.8(3) . .
C12 C13 H13 119.8(3) . .
C15 C14 C13 119.4(5) . .
C15 C14 C9 122.1(5) . .
C13 C14 C9 118.5(5) . .
C14 C15 C10 121.5(5) . .
C14 C15 H15 119.3(3) . .
C10 C15 H15 119.3(3) . .

loop_
_geom_bond_atom_site_label_1
_geom_bond_atom_site_label_2
_geom_bond_distance
_geom_bond_site_symmetry_2
Ni1 N2A 2.054(5) 2
Ni1 N2A 2.054(5) .
Ni1 N1A 2.057(4) .
Ni1 N1A 2.057(4) 2
Ni1 O1 2.148(3) .
Ni1 O1 2.148(3) 2
N1A C2A 1.471(7) .
N1A C1A 1.479(7) .
N1A H1A 0.91 .
N2A C4A 1.471(7) .
N2A C3A 1.480(7) .
N2A H2A 0.91 .
N3A C1A 1.427(8) 2
N3A C5A 1.457(8) .
N3A C4A 1.466(8) .
C1A N3A 1.427(8) 2
C1A H1A 0.97 .
C1A H1B 0.97 .
C2A C3A 1.513(9) .
C2A H2A1 0.97 .
C2A H2A2 0.97 .
C3A H3A1 0.97 .
C3A H3A2 0.97 .
C4A H4A 0.97 .
C4A H4B 0.97 .
C5A C6A 1.489(9) .
C5A H5A 0.97 .
C5A H5B 0.97 .
C6A O11A 1.419(8) .
C6A H6A 0.97 .
C6A H6B 0.97 .
O11A H11A 0.82 .
Ni2 N1B 2.046(5) 2_456
Ni2 N1B 2.046(5) .
Ni2 N2B 2.051(5) 2_456
Ni2 N2B 2.051(5) .
Ni2 O3 2.142(4) .
Ni2 O3 2.142(4) 2_456
N1B C1B 1.472(8) .
N1B C2B 1.496(8) .
N1B H1B 0.91 .
N2B C4B 1.462(8) .
N2B C3B 1.480(8) .
N2B H2B 0.91 .
N3B C2B 1.434(9) .
N3B C3B 1.442(9) .
N3B C5B 1.457(9) .
C1B C4B 1.512(10) 2_456
C1B H1B1 0.97 .
C1B H1B2 0.97 .
C2B H2C 0.97 .
C2B H2D 0.97 .
C3B H3C 0.97 .
C3B H3D 0.97 .
C4B C1B 1.512(10) 2_456
C4B H4B1 0.97 .
C4B H4B2 0.97 .
C5B C6B 1.461(14) .
C5B H5C 0.97 .
C5B H5D 0.97 .
C6B O1B 1.398(14) .
C6B H6C 0.97 .
C6B H6D 0.97 .
O1B H11B 0.82 .
Ni3 N2C 2.053(6) 2_445
Ni3 N2C 2.053(6) .
Ni3 N1C 2.061(5) .
Ni3 N1C 2.061(5) 2_445
Ni3 O5 2.150(4) .
Ni3 O5 2.150(4) 2_445
N1C C1C 1.486(9) .
N1C C2C 1.490(10) .
N1C H1C 0.91 .
N2C C3C 1.463(9) .
N2C C4C 1.505(9) .
N2C H2C 0.91 .
N3C C1C 1.420(10) 2_445
N3C C4C 1.425(10) .
N3C C5C 1.482(10) .
C1C N3C 1.420(10) 2_445
C1C H1E 0.97 .
C1C H1F 0.97 .
C2C C3C 1.510(11) .
C2C H2C1 0.97 .
C2C H2C2 0.97 .
C3C H3C1 0.97 .
C3C H3C2 0.97 .
C4C H4E 0.97 .
C4C H4F 0.97 .
C5C C6C 1.575(12) .
C5C H5E 0.97 .
C5C H5F 0.97 .
C6C O1C 1.356(14) .
C6C H6C1 0.97 .
C6C H6C2 0.97 .
O1C H1C1 0.82 .
O1 C7 1.257(6) .
O2 C7 1.266(6) .
O3 C8 1.261(7) .
O4 C8 1.234(7) .
O5 C9 1.258(7) .
O6 C9 1.232(7) .
C7 C10 1.507(7) .
C8 C12 1.512(8) .
C9 C14 1.518(8) .
C10 C15 1.395(7) .
C10 C11 1.399(7) .
C11 C12 1.391(8) .
C11 H11 0.93 .
C12 C13 1.396(8) .
C13 C14 1.394(8) .
C13 H13 0.93 .
C14 C15 1.378(8) .
C15 H15 0.93 .
